data_4519379
loop_
_publ_author_name
'Louis-Goff, Thomas'
'Trinh, Huu Vinh'
'Chen, Eileen'
'Rheingold, Arnold L.'
'Ehm, Christian'
'Hyvl, Jakub'

_publ_section_title
;
 Stabilizing Effect of Pre-equilibria: A Trifluoromethyl Complex as a CF2
 Reservoir in Catalytic Olefin Difluorocarbenation
;
_journal_issue 6
_journal_name_full 'ACS Catalysis'
_journal_page_first 3719
_journal_page_last 3730
_journal_paper_doi 10.1021/acscatal.1c05959
_journal_volume 12
_journal_year 2022
_chemical_formula_moiety 'C15 H14 Bi F3'
_chemical_formula_sum 'C15 H14 Bi F3'
_chemical_formula_weight 460.24
_space_group_crystal_system orthorhombic
_space_group_IT_number 61
_space_group_name_Hall '-P 2ac 2ab'
_space_group_name_H-M_alt 'P b c a'
_atom_sites_solution_hydrogens geom
_atom_sites_solution_primary direct
_audit_creation_date 2021-05-24
_audit_creation_method
;
Olex2 1.3
(compiled 2020.11.12 svn.r5f609507 for OlexSys, GUI svn.r6272)
;
_cell_angle_alpha 90
_cell_angle_beta 90
_cell_angle_gamma 90
_cell_formula_units_Z 8
_cell_length_a 17.435(3)
_cell_length_b 9.004(2)
_cell_length_c 18.230(4)
_cell_measurement_reflns_used 7532
_cell_measurement_temperature 100
_cell_measurement_theta_max 27.14
_cell_measurement_theta_min 3.23
_cell_volume 2861.8(10)
_computing_cell_refinement 'SAINT V8.40A (Bruker, 2019)'
_computing_data_reduction 'SAINT V8.40A (Bruker, 2019)'
_computing_molecular_graphics 'Olex2 1.3 (Dolomanov et al., 2009)'
_computing_publication_material 'Olex2 1.3 (Dolomanov et al., 2009)'
_computing_structure_refinement 'SHELXL 2018/3 (Sheldrick, 2015)'
_computing_structure_solution 'SHELXS  (Sheldrick, 2008)'
_diffrn_ambient_temperature 100.0
_diffrn_detector 'Bruker APEX2 area detector'
_diffrn_detector_area_resol_mean 7.9
_diffrn_detector_type 'CCD area detector'
_diffrn_measured_fraction_theta_full 0.997
_diffrn_measured_fraction_theta_max 0.994
_diffrn_measurement_device 'three-circle diffractometer'
_diffrn_measurement_device_type 'Bruker SMART APEX2 area detector'
_diffrn_measurement_method '\w and \f scans'
_diffrn_radiation_monochromator 'mirror optics'
_diffrn_radiation_probe x-ray
_diffrn_radiation_type MoK\a
_diffrn_radiation_wavelength 0.71073
_diffrn_reflns_av_R_equivalents 0.0522
_diffrn_reflns_av_unetI/netI 0.0347
_diffrn_reflns_Laue_measured_fraction_full 0.997
_diffrn_reflns_Laue_measured_fraction_max 0.994
_diffrn_reflns_limit_h_max 22
_diffrn_reflns_limit_h_min -22
_diffrn_reflns_limit_k_max 11
_diffrn_reflns_limit_k_min -11
_diffrn_reflns_limit_l_max 23
_diffrn_reflns_limit_l_min -23
_diffrn_reflns_number 21282
_diffrn_reflns_point_group_measured_fraction_full 0.997
_diffrn_reflns_point_group_measured_fraction_max 0.994
_diffrn_reflns_theta_full 25.242
_diffrn_reflns_theta_max 27.149
_diffrn_reflns_theta_min 2.336
_diffrn_source 'microfocus sealed X-ray tube'
_diffrn_source_current 50.0
_diffrn_source_power 2.5
_diffrn_source_type 'Incoatec I\ms'
_diffrn_source_voltage 50.0
_diffrn_standards_number 0
_exptl_absorpt_coefficient_mu 12.338
_exptl_absorpt_correction_T_max 0.7455
_exptl_absorpt_correction_T_min 0.2661
_exptl_absorpt_correction_type multi-scan
_exptl_absorpt_process_details
;
SADABS-2016/2 (Bruker,2016/2) was used for absorption correction.
wR2(int) was 0.1497 before and 0.0616 after correction.
The Ratio of minimum to maximum transmission is 0.3569.
The \l/2 correction factor is Not present.
;
_exptl_crystal_colour colourless
_exptl_crystal_colour_primary colourless
_exptl_crystal_density_diffrn 2.136
_exptl_crystal_description plate
_exptl_crystal_F_000 1712
_exptl_crystal_size_max 0.29
_exptl_crystal_size_mid 0.27
_exptl_crystal_size_min 0.1
_refine_diff_density_max 0.692
_refine_diff_density_min -1.986
_refine_diff_density_rms 0.138
_refine_ls_extinction_method none
_refine_ls_goodness_of_fit_ref 1.051
_refine_ls_hydrogen_treatment constr
_refine_ls_matrix_type full
_refine_ls_number_parameters 174
_refine_ls_number_reflns 3159
_refine_ls_number_restraints 0
_refine_ls_restrained_S_all 1.051
_refine_ls_R_factor_all 0.0353
_refine_ls_R_factor_gt 0.0248
_refine_ls_shift/su_max 0.002
_refine_ls_shift/su_mean 0.000
_refine_ls_structure_factor_coef Fsqd
_refine_ls_weighting_details 'w=1/[\s^2^(Fo^2^)+(0.0223P)^2^+3.8898P] where P=(Fo^2^+2Fc^2^)/3'
_refine_ls_weighting_scheme calc
_refine_ls_wR_factor_gt 0.0568
_refine_ls_wR_factor_ref 0.0612
_reflns_Friedel_coverage 0.000
_reflns_number_gt 2534
_reflns_number_total 3159
_reflns_threshold_expression 'I > 2\s(I)'
_cod_data_source_file cs1c05959_si_005.cif
_cod_data_source_block hyvl100_0m_a
_cod_original_cell_volume 2861.8(11)
_cod_database_code 4519379
_shelx_shelxl_version_number 2018/3
_shelx_space_group_comment
;
The symmetry employed for this shelxl refinement is uniquely defined
by the following loop, which should always be used as a source of
symmetry information in preference to the above space-group names.
They are only intended as comments.
;
_shelx_estimated_absorpt_t_max 0.372
_shelx_estimated_absorpt_t_min 0.124
_olex2_refinement_description
;
1. Fixed Uiso
 At 1.2 times of:
  All C(H) groups
 At 1.5 times of:
  All C(H,H,H) groups
2.a Aromatic/amide H refined with riding coordinates:
 C3(H3), C4(H4), C6(H6), C7(H7), C10(H10), C11(H11), C13(H13), C14(H14)
2.b Idealised Me refined as rotating group:
 C8(H8A,H8B,H8C), C15(H15A,H15B,H15C)
;
_olex2_submission_special_instructions 'No special instructions were received'

loop_
_space_group_symop_operation_xyz
'x, y, z'
'-x+1/2, -y, z+1/2'
'-x, y+1/2, -z+1/2'
'x+1/2, -y+1/2, -z'
'-x, -y, -z'
'x-1/2, y, -z-1/2'
'x, -y-1/2, z-1/2'
'-x-1/2, y-1/2, z'

loop_
_atom_site_label
_atom_site_type_symbol
_atom_site_fract_x
_atom_site_fract_y
_atom_site_fract_z
_atom_site_U_iso_or_equiv
_atom_site_adp_type
_atom_site_occupancy
_atom_site_site_symmetry_order
_atom_site_calc_flag
_atom_site_refinement_flags_posn
_atom_site_refinement_flags_adp
_atom_site_refinement_flags_occupancy
_atom_site_disorder_assembly
_atom_site_disorder_group
Bi1 Bi 0.35527(2) 0.83543(2) 0.74564(2) 0.01738(7) Uani 1 1 d . . . . .
F1 F 0.31756(15) 0.5130(3) 0.80678(13) 0.0310(6) Uani 1 1 d . . . . .
F2 F 0.27956(15) 0.6852(3) 0.87975(13) 0.0334(6) Uani 1 1 d . . . . .
F3 F 0.39908(14) 0.6283(3) 0.87378(14) 0.0318(6) Uani 1 1 d . . . . .
C1 C 0.3361(2) 0.6493(5) 0.8318(2) 0.0198(9) Uani 1 1 d . . . . .
C2 C 0.4470(2) 0.7094(4) 0.6872(2) 0.0175(8) Uani 1 1 d . . . . .
C3 C 0.4367(2) 0.5657(5) 0.6601(2) 0.0213(9) Uani 1 1 d . . . . .
H3 H 0.390615 0.513554 0.670384 0.026 Uiso 1 1 calc R U . . .
C4 C 0.4939(2) 0.4981(5) 0.6179(2) 0.0211(8) Uani 1 1 d . . . . .
H4 H 0.486401 0.399578 0.600688 0.025 Uiso 1 1 calc R U . . .
C5 C 0.5612(2) 0.5716(5) 0.60078(19) 0.0189(8) Uani 1 1 d . . . . .
C6 C 0.5717(2) 0.7148(5) 0.62900(19) 0.0190(8) Uani 1 1 d . . . . .
H6 H 0.617996 0.766641 0.618890 0.023 Uiso 1 1 calc R U . . .
C7 C 0.5158(2) 0.7818(5) 0.6714(2) 0.0182(8) Uani 1 1 d . . . . .
H7 H 0.524320 0.878896 0.690131 0.022 Uiso 1 1 calc R U . . .
C8 C 0.6218(2) 0.5005(5) 0.5531(2) 0.0262(9) Uani 1 1 d . . . . .
H8A H 0.633420 0.566039 0.511650 0.039 Uiso 1 1 calc R U . . .
H8B H 0.602784 0.405089 0.534649 0.039 Uiso 1 1 calc R U . . .
H8C H 0.668380 0.484172 0.582031 0.039 Uiso 1 1 calc R U . . .
C9 C 0.2614(2) 0.7475(4) 0.67406(19) 0.0164(8) Uani 1 1 d . . . . .
C10 C 0.2734(2) 0.7133(5) 0.6004(2) 0.0246(9) Uani 1 1 d . . . . .
H10 H 0.322607 0.728090 0.579269 0.029 Uiso 1 1 calc R U . . .
C11 C 0.2140(2) 0.6576(5) 0.5577(2) 0.0253(10) Uani 1 1 d . . . . .
H11 H 0.223344 0.632911 0.507843 0.030 Uiso 1 1 calc R U . . .
C12 C 0.1411(2) 0.6374(5) 0.5867(2) 0.0200(9) Uani 1 1 d . . . . .
C13 C 0.1290(2) 0.6752(4) 0.6596(2) 0.0175(8) Uani 1 1 d . . . . .
H13 H 0.079329 0.663812 0.680378 0.021 Uiso 1 1 calc R U . . .
C14 C 0.1886(2) 0.7296(4) 0.7026(2) 0.0163(8) Uani 1 1 d . . . . .
H14 H 0.179106 0.754757 0.752359 0.020 Uiso 1 1 calc R U . . .
C15 C 0.0772(2) 0.5752(5) 0.5406(2) 0.0260(10) Uani 1 1 d . . . . .
H15A H 0.048878 0.500765 0.568946 0.039 Uiso 1 1 calc R U . . .
H15B H 0.098727 0.528850 0.496552 0.039 Uiso 1 1 calc R U . . .
H15C H 0.042383 0.655596 0.526282 0.039 Uiso 1 1 calc R U . . .

loop_
_atom_site_aniso_label
_atom_site_aniso_U_11
_atom_site_aniso_U_22
_atom_site_aniso_U_33
_atom_site_aniso_U_23
_atom_site_aniso_U_13
_atom_site_aniso_U_12
Bi1 0.01959(10) 0.01573(11) 0.01683(9) 0.00034(5) -0.00317(5) -0.00106(6)
F1 0.0467(15) 0.0163(13) 0.0299(12) 0.0003(11) -0.0044(12) -0.0055(12)
F2 0.0363(14) 0.0343(16) 0.0296(13) 0.0032(11) 0.0133(12) 0.0011(13)
F3 0.0318(14) 0.0372(17) 0.0264(13) 0.0103(12) -0.0116(11) 0.0019(12)
C1 0.026(2) 0.019(2) 0.0149(18) 0.0000(16) -0.0018(16) 0.0019(18)
C2 0.0158(18) 0.020(2) 0.0166(17) 0.0047(15) -0.0026(15) -0.0028(16)
C3 0.019(2) 0.024(2) 0.0206(19) -0.0018(16) -0.0036(17) -0.0030(18)
C4 0.023(2) 0.018(2) 0.0224(19) -0.0026(17) -0.0039(16) -0.0011(18)
C5 0.0193(19) 0.026(2) 0.0109(16) 0.0061(15) -0.0053(16) 0.0024(18)
C6 0.0145(19) 0.027(2) 0.0154(17) 0.0066(16) -0.0017(15) -0.0053(17)
C7 0.020(2) 0.017(2) 0.0175(18) 0.0032(15) -0.0064(16) -0.0063(17)
C8 0.024(2) 0.028(3) 0.026(2) 0.000(2) 0.0029(18) 0.000(2)
C9 0.0196(19) 0.014(2) 0.0153(16) 0.0021(15) -0.0031(16) 0.0016(17)
C10 0.0175(19) 0.039(3) 0.0170(18) 0.0042(18) 0.0026(17) 0.0022(19)
C11 0.023(2) 0.040(3) 0.0123(17) -0.0033(18) -0.0002(16) 0.000(2)
C12 0.025(2) 0.019(2) 0.0164(18) 0.0021(15) -0.0041(16) 0.0026(18)
C13 0.0160(18) 0.017(2) 0.0194(18) 0.0037(16) 0.0014(16) 0.0040(17)
C14 0.0196(19) 0.016(2) 0.0137(17) -0.0003(15) -0.0006(16) 0.0031(17)
C15 0.024(2) 0.036(3) 0.0184(19) -0.0008(18) -0.0043(18) -0.001(2)

loop_
_atom_type_symbol
_atom_type_description
_atom_type_scat_dispersion_real
_atom_type_scat_dispersion_imag
_atom_type_scat_source
C C 0.0033 0.0016 'International Tables Vol C Tables 4.2.6.8 and 6.1.1.4'
H H 0.0000 0.0000 'International Tables Vol C Tables 4.2.6.8 and 6.1.1.4'
Bi Bi -4.1077 10.2566 'International Tables Vol C Tables 4.2.6.8 and 6.1.1.4'
F F 0.0171 0.0103 'International Tables Vol C Tables 4.2.6.8 and 6.1.1.4'

loop_
_geom_angle_atom_site_label_1
_geom_angle_atom_site_label_2
_geom_angle_atom_site_label_3
_geom_angle
_geom_angle_site_symmetry_1
_geom_angle_site_symmetry_3
_geom_angle_publ_flag
C2 Bi1 C1 93.40(14) . . ?
C2 Bi1 C9 93.78(14) . . ?
C9 Bi1 C1 91.94(14) . . ?
F1 C1 Bi1 117.6(2) . . ?
F1 C1 F2 105.1(3) . . ?
F1 C1 F3 105.0(3) . . ?
F2 C1 Bi1 111.7(3) . . ?
F3 C1 Bi1 111.5(3) . . ?
F3 C1 F2 105.0(3) . . ?
C3 C2 Bi1 123.2(3) . . ?
C7 C2 Bi1 118.5(3) . . ?
C7 C2 C3 118.1(4) . . ?
C2 C3 H3 119.8 . . ?
C2 C3 C4 120.4(4) . . ?
C4 C3 H3 119.8 . . ?
C3 C4 H4 119.3 . . ?
C5 C4 C3 121.4(4) . . ?
C5 C4 H4 119.3 . . ?
C4 C5 C6 118.0(4) . . ?
C4 C5 C8 121.3(4) . . ?
C6 C5 C8 120.7(4) . . ?
C5 C6 H6 119.5 . . ?
C7 C6 C5 121.0(4) . . ?
C7 C6 H6 119.5 . . ?
C2 C7 H7 119.4 . . ?
C6 C7 C2 121.1(4) . . ?
C6 C7 H7 119.4 . . ?
C5 C8 H8A 109.5 . . ?
C5 C8 H8B 109.5 . . ?
C5 C8 H8C 109.5 . . ?
H8A C8 H8B 109.5 . . ?
H8A C8 H8C 109.5 . . ?
H8B C8 H8C 109.5 . . ?
C10 C9 Bi1 122.0(3) . . ?
C14 C9 Bi1 119.6(3) . . ?
C14 C9 C10 118.4(4) . . ?
C9 C10 H10 119.8 . . ?
C11 C10 C9 120.5(4) . . ?
C11 C10 H10 119.8 . . ?
C10 C11 H11 119.5 . . ?
C12 C11 C10 121.1(4) . . ?
C12 C11 H11 119.5 . . ?
C11 C12 C13 118.2(4) . . ?
C11 C12 C15 120.9(4) . . ?
C13 C12 C15 120.9(4) . . ?
C12 C13 H13 119.6 . . ?
C12 C13 C14 120.8(4) . . ?
C14 C13 H13 119.6 . . ?
C9 C14 C13 121.1(3) . . ?
C9 C14 H14 119.5 . . ?
C13 C14 H14 119.5 . . ?
C12 C15 H15A 109.5 . . ?
C12 C15 H15B 109.5 . . ?
C12 C15 H15C 109.5 . . ?
H15A C15 H15B 109.5 . . ?
H15A C15 H15C 109.5 . . ?
H15B C15 H15C 109.5 . . ?

loop_
_geom_bond_atom_site_label_1
_geom_bond_atom_site_label_2
_geom_bond_distance
_geom_bond_site_symmetry_2
_geom_bond_publ_flag
Bi1 C1 2.321(4) . ?
Bi1 C2 2.232(4) . ?
Bi1 C9 2.238(4) . ?
F1 C1 1.348(5) . ?
F2 C1 1.356(5) . ?
F3 C1 1.352(4) . ?
C2 C3 1.396(6) . ?
C2 C7 1.395(5) . ?
C3 H3 0.9500 . ?
C3 C4 1.399(6) . ?
C4 H4 0.9500 . ?
C4 C5 1.383(6) . ?
C5 C6 1.400(6) . ?
C5 C8 1.510(6) . ?
C6 H6 0.9500 . ?
C6 C7 1.384(6) . ?
C7 H7 0.9500 . ?
C8 H8A 0.9800 . ?
C8 H8B 0.9800 . ?
C8 H8C 0.9800 . ?
C9 C10 1.393(5) . ?
C9 C14 1.381(5) . ?
C10 H10 0.9500 . ?
C10 C11 1.390(6) . ?
C11 H11 0.9500 . ?
C11 C12 1.388(6) . ?
C12 C13 1.387(5) . ?
C12 C15 1.504(5) . ?
C13 H13 0.9500 . ?
C13 C14 1.391(5) . ?
C14 H14 0.9500 . ?
C15 H15A 0.9800 . ?
C15 H15B 0.9800 . ?
C15 H15C 0.9800 . ?

loop_
_geom_torsion_atom_site_label_1
_geom_torsion_atom_site_label_2
_geom_torsion_atom_site_label_3
_geom_torsion_atom_site_label_4
_geom_torsion
_geom_torsion_site_symmetry_1
_geom_torsion_site_symmetry_2
_geom_torsion_site_symmetry_3
_geom_torsion_site_symmetry_4
_geom_torsion_publ_flag
Bi1 C2 C3 C4 173.9(3) . . . . ?
Bi1 C2 C7 C6 -173.5(3) . . . . ?
Bi1 C9 C10 C11 179.4(3) . . . . ?
Bi1 C9 C14 C13 -180.0(3) . . . . ?
C2 C3 C4 C5 -1.1(6) . . . . ?
C3 C2 C7 C6 1.2(5) . . . . ?
C3 C4 C5 C6 2.1(5) . . . . ?
C3 C4 C5 C8 -177.9(4) . . . . ?
C4 C5 C6 C7 -1.4(5) . . . . ?
C5 C6 C7 C2 -0.3(6) . . . . ?
C7 C2 C3 C4 -0.5(5) . . . . ?
C8 C5 C6 C7 178.6(3) . . . . ?
C9 C10 C11 C12 1.2(7) . . . . ?
C10 C9 C14 C13 1.6(6) . . . . ?
C10 C11 C12 C13 0.4(6) . . . . ?
C10 C11 C12 C15 -179.2(4) . . . . ?
C11 C12 C13 C14 -1.0(6) . . . . ?
C12 C13 C14 C9 0.0(6) . . . . ?
C14 C9 C10 C11 -2.2(6) . . . . ?
C15 C12 C13 C14 178.6(4) . . . . ?
